data_7108550
loop_
_publ_author_name
'Hubert Klein'
'Thierry Roisnel'
'Christian Bruneau'
'Sylvie Derien'

_publ_section_title
;
 One-step synthesis of 1-halo-1,3-butadienes via ruthenium-catalysed
 hydrohalogenative dimerisation of alkynes
;
_journal_name_full Chem.Commun.
_journal_page_first 11032
_journal_paper_doi 10.1039/c2cc36422k
_journal_volume 48
_journal_year 2012
_chemical_compound_source 'synthesis as described'
_chemical_formula_moiety 'C18 H11 Cl N2'
_chemical_formula_sum 'C18 H11 Cl N2'
_chemical_formula_weight 290.74
_chemical_name_systematic
;
?
;
_space_group_IT_number 14
_symmetry_cell_setting monoclinic
_symmetry_Int_Tables_number 14
_symmetry_space_group_name_Hall '-P 2ybc'
_symmetry_space_group_name_H-M 'P 1 21/c 1'
_atom_sites_solution_hydrogens geom
_atom_sites_solution_primary direct
_atom_sites_solution_secondary difmap
_audit_conform_dict_location ftp://ftp.iucr.org/pub/cif_core.dic
_audit_conform_dict_name cif_core.dic
_audit_conform_dict_version 2.4
_audit_creation_date 2012-04-20T17:30:39-00:00
_audit_creation_method 'WinGX routine CIF_UPDATE'
_cell_angle_alpha 90
_cell_angle_beta 108.455(2)
_cell_angle_gamma 90
_cell_formula_units_Z 4
_cell_length_a 11.0766(6)
_cell_length_b 10.0123(6)
_cell_length_c 13.7838(7)
_cell_measurement_reflns_used 2022
_cell_measurement_temperature 150(2)
_cell_measurement_theta_max 26.47
_cell_measurement_theta_min 2.56
_cell_measurement_wavelength 0.71073
_cell_volume 1450.04(14)
_computing_cell_refinement 'Bruker APEX2 (Bruker, 2006)'
_computing_data_collection 'Bruker APEX2 (Bruker, 2006)'
_computing_data_reduction 'Bruker APEX2 (Bruker, 2006)'
_computing_molecular_graphics 'Ortep-3 for Windows (Farrugia, 1997)'
_computing_publication_material
;
WinGX publication routines (Farrugia, 1999),
CRYSCAL (T. Roisnel, local program)
;
_computing_structure_refinement 'SHELXL-97 (Sheldrick, 1997)'
_computing_structure_solution 'SIR97 (Altomare et al., 1999)'
_diffrn_ambient_temperature 150(2)
_diffrn_detector 'CCD plate'
_diffrn_measured_fraction_theta_full 0.994
_diffrn_measured_fraction_theta_max 0.994
_diffrn_measurement_device_type 'APEXII, Bruker-AXS'
_diffrn_measurement_method 'CCD rotation images, thin slices'
_diffrn_radiation_monochromator graphite
_diffrn_radiation_probe x-ray
_diffrn_radiation_type MoK\a
_diffrn_radiation_wavelength 0.71073
_diffrn_reflns_av_R_equivalents 0.0487
_diffrn_reflns_av_unetI/netI 0.0619
_diffrn_reflns_limit_h_max 13
_diffrn_reflns_limit_h_min -14
_diffrn_reflns_limit_k_max 12
_diffrn_reflns_limit_k_min -13
_diffrn_reflns_limit_l_max 17
_diffrn_reflns_limit_l_min -15
_diffrn_reflns_number 10141
_diffrn_reflns_theta_full 27.48
_diffrn_reflns_theta_max 27.48
_diffrn_reflns_theta_min 3.11
_exptl_absorpt_coefficient_mu 0.257
_exptl_absorpt_correction_T_max 0.970
_exptl_absorpt_correction_T_min 0.808
_exptl_absorpt_correction_type multi-scan
_exptl_absorpt_process_details
;
[Sheldrick, G.M. (2002). SADABS Bruker AXS Inc., Madison, Wisconsin, USA]
;
_exptl_crystal_colour colourless
_exptl_crystal_density_diffrn 1.332
_exptl_crystal_density_method 'not measured'
_exptl_crystal_description block
_exptl_crystal_F_000 600
_exptl_crystal_size_max 0.58
_exptl_crystal_size_mid 0.27
_exptl_crystal_size_min 0.12
_refine_diff_density_max 0.227
_refine_diff_density_min -0.311
_refine_diff_density_rms 0.048
_refine_ls_extinction_method none
_refine_ls_goodness_of_fit_ref 1.062
_refine_ls_hydrogen_treatment constr
_refine_ls_matrix_type full
_refine_ls_number_parameters 190
_refine_ls_number_reflns 3304
_refine_ls_number_restraints 0
_refine_ls_restrained_S_all 1.062
_refine_ls_R_factor_all 0.0756
_refine_ls_R_factor_gt 0.0473
_refine_ls_shift/su_max 0.014
_refine_ls_shift/su_mean 0.002
_refine_ls_structure_factor_coef Fsqd
_refine_ls_weighting_details 'calc w=1/[\s^2^(Fo^2^)+(0.0492P)^2^+0.0188P] where P=(Fo^2^+2Fc^2^)/3'
_refine_ls_weighting_scheme calc
_refine_ls_wR_factor_gt 0.1036
_refine_ls_wR_factor_ref 0.1144
_reflns_number_gt 2346
_reflns_number_total 3304
_reflns_threshold_expression >2sigma(I)
_cod_data_source_file c2cc36422k.txt
_cod_data_source_block HKPCN1
_cod_original_sg_symbol_H-M 'P 21/c'
_cod_database_code 7108550

loop_
_symmetry_equiv_pos_as_xyz
'x, y, z'
'-x, y+1/2, -z+1/2'
'-x, -y, -z'
'x, -y-1/2, z-1/2'

loop_
_atom_site_label
_atom_site_type_symbol
_atom_site_fract_x
_atom_site_fract_y
_atom_site_fract_z
_atom_site_U_iso_or_equiv
_atom_site_adp_type
_atom_site_occupancy
_atom_site_symmetry_multiplicity
_atom_site_calc_flag
_atom_site_refinement_flags
Cl1 Cl 0.66836(5) -0.04557(5) 0.27700(3) 0.04258(18) Uani 1 1 d .
N1 N 0.37145(16) 0.38721(18) -0.20146(11) 0.0441(5) Uani 1 1 d .
C2 C 0.42653(18) 0.34467(19) -0.12330(13) 0.0316(4) Uani 1 1 d .
C3 C 0.49299(17) 0.29112(18) -0.02310(12) 0.0270(4) Uani 1 1 d .
C4 C 0.60530(17) 0.34911(19) 0.03828(12) 0.0290(4) Uani 1 1 d .
H4 H 0.6393 0.4252 0.0149 0.035 Uiso 1 1 calc R
C5 C 0.66728(17) 0.29538(18) 0.13371(12) 0.0275(4) Uani 1 1 d .
H5 H 0.7451 0.3336 0.175 0.033 Uiso 1 1 calc R
C6 C 0.61664(16) 0.18611(18) 0.16964(12) 0.0259(4) Uani 1 1 d .
C7 C 0.50393(17) 0.12857(19) 0.10679(12) 0.0303(4) Uani 1 1 d .
H7 H 0.4692 0.053 0.1302 0.036 Uiso 1 1 calc R
C8 C 0.44274(17) 0.18066(19) 0.01104(12) 0.0304(4) Uani 1 1 d .
H8 H 0.3664 0.1409 -0.0313 0.037 Uiso 1 1 calc R
C9 C 0.68268(17) 0.12840(19) 0.27140(12) 0.0284(4) Uani 1 1 d .
N11 N 0.94013(17) 1.02726(18) 0.62646(12) 0.0442(4) Uani 1 1 d .
C12 C 0.92356(18) 0.9168(2) 0.60469(13) 0.0340(5) Uani 1 1 d .
C13 C 0.90083(16) 0.77933(19) 0.57331(13) 0.0299(4) Uani 1 1 d .
C14 C 0.86775(17) 0.7486(2) 0.46914(12) 0.0311(4) Uani 1 1 d .
H14 H 0.8619 0.8176 0.4206 0.037 Uiso 1 1 calc R
C15 C 0.84375(16) 0.61866(19) 0.43717(12) 0.0291(4) Uani 1 1 d .
H15 H 0.821 0.599 0.3662 0.035 Uiso 1 1 calc R
C16 C 0.85194(16) 0.51458(19) 0.50647(12) 0.0269(4) Uani 1 1 d .
C17 C 0.88845(17) 0.54713(19) 0.61118(12) 0.0299(4) Uani 1 1 d .
H17 H 0.8973 0.4778 0.66 0.036 Uiso 1 1 calc R
C18 C 0.91172(16) 0.6774(2) 0.64439(12) 0.0312(4) Uani 1 1 d .
H18 H 0.935 0.6976 0.7153 0.037 Uiso 1 1 calc R
C19 C 0.82722(16) 0.37570(19) 0.47466(12) 0.0279(4) Uani 1 1 d .
H19 H 0.8582 0.3096 0.526 0.033 Uiso 1 1 calc R
C20 C 0.76484(16) 0.33196(19) 0.37965(12) 0.0278(4) Uani 1 1 d .
H20 H 0.7312 0.3944 0.326 0.033 Uiso 1 1 calc R
C21 C 0.74866(16) 0.19048(19) 0.35880(13) 0.0293(4) Uani 1 1 d .
H21 H 0.7903 0.1334 0.4144 0.035 Uiso 1 1 calc R

loop_
_atom_site_aniso_label
_atom_site_aniso_U_11
_atom_site_aniso_U_22
_atom_site_aniso_U_33
_atom_site_aniso_U_23
_atom_site_aniso_U_13
_atom_site_aniso_U_12
Cl1 0.0541(4) 0.0238(3) 0.0404(3) 0.0057(2) 0.0015(2) 0.0036(2)
N1 0.0552(12) 0.0416(11) 0.0283(8) 0.0008(8) 0.0029(8) 0.0053(9)
C2 0.0393(11) 0.0282(11) 0.0254(9) -0.0036(8) 0.0075(8) 0.0025(9)
C3 0.0296(10) 0.0277(10) 0.0227(8) -0.0028(7) 0.0070(7) 0.0059(8)
C4 0.0383(11) 0.0253(10) 0.0244(8) -0.0015(7) 0.0113(8) -0.0014(8)
C5 0.0287(10) 0.0268(10) 0.0253(8) -0.0037(7) 0.0063(7) -0.0009(8)
C6 0.0271(10) 0.0249(10) 0.0250(8) -0.0023(7) 0.0074(7) 0.0058(8)
C7 0.0317(10) 0.0274(10) 0.0308(9) 0.0021(8) 0.0084(8) -0.0020(8)
C8 0.0268(10) 0.0334(11) 0.0283(9) -0.0029(8) 0.0047(8) -0.0009(9)
C9 0.0308(10) 0.0233(10) 0.0290(9) 0.0040(7) 0.0064(8) 0.0041(8)
N11 0.0490(11) 0.0379(11) 0.0407(9) -0.0025(8) 0.0071(8) 0.0004(9)
C12 0.0301(11) 0.0386(12) 0.0286(9) 0.0008(9) 0.0023(8) 0.0036(9)
C13 0.0237(10) 0.0323(11) 0.0299(9) 0.0005(8) 0.0030(8) 0.0020(8)
C14 0.0298(10) 0.0334(11) 0.0251(9) 0.0057(8) 0.0014(7) 0.0034(9)
C15 0.0269(10) 0.0355(11) 0.0200(8) 0.0014(8) 0.0006(7) 0.0017(9)
C16 0.0206(9) 0.0333(11) 0.0233(8) -0.0011(8) 0.0021(7) 0.0025(8)
C17 0.0281(10) 0.0355(11) 0.0231(8) 0.0059(8) 0.0037(7) 0.0026(9)
C18 0.0301(10) 0.0378(11) 0.0219(8) -0.0003(8) 0.0030(8) 0.0013(9)
C19 0.0249(9) 0.0300(11) 0.0261(8) 0.0054(8) 0.0043(7) 0.0015(8)
C20 0.0256(10) 0.0305(11) 0.0260(9) 0.0025(8) 0.0063(7) 0.0030(8)
C21 0.0285(10) 0.0298(11) 0.0276(9) 0.0071(8) 0.0059(8) 0.0053(8)

loop_
_atom_type_symbol
_atom_type_description
_atom_type_scat_dispersion_real
_atom_type_scat_dispersion_imag
_atom_type_scat_source
C C 0.0033 0.0016 'International Tables Vol C Tables 4.2.6.8 and 6.1.1.4'
H H 0 0 'International Tables Vol C Tables 4.2.6.8 and 6.1.1.4'
N N 0.0061 0.0033 'International Tables Vol C Tables 4.2.6.8 and 6.1.1.4'
Cl Cl 0.1484 0.1585 'International Tables Vol C Tables 4.2.6.8 and 6.1.1.4'

loop_
_geom_angle_atom_site_label_1
_geom_angle_atom_site_label_2
_geom_angle_atom_site_label_3
_geom_angle
N1 C2 C3 178.24(19)
C8 C3 C4 120.31(15)
C8 C3 C2 118.83(16)
C4 C3 C2 120.85(17)
C5 C4 C3 119.64(17)
C5 C4 H4 120.2
C3 C4 H4 120.2
C4 C5 C6 120.62(16)
C4 C5 H5 119.7
C6 C5 H5 119.7
C5 C6 C7 119.02(15)
C5 C6 C9 120.75(15)
C7 C6 C9 120.21(16)
C8 C7 C6 120.55(17)
C8 C7 H7 119.7
C6 C7 H7 119.7
C7 C8 C3 119.84(16)
C7 C8 H8 120.1
C3 C8 H8 120.1
C21 C9 C6 129.30(17)
C21 C9 Cl1 116.76(13)
C6 C9 Cl1 113.92(12)
N11 C12 C13 177.8(2)
C18 C13 C14 119.80(18)
C18 C13 C12 121.36(16)
C14 C13 C12 118.84(17)
C15 C14 C13 119.96(17)
C15 C14 H14 120
C13 C14 H14 120
C14 C15 C16 121.57(16)
C14 C15 H15 119.2
C16 C15 H15 119.2
C15 C16 C17 117.62(17)
C15 C16 C19 122.72(15)
C17 C16 C19 119.65(16)
C18 C17 C16 121.45(17)
C18 C17 H17 119.3
C16 C17 H17 119.3
C17 C18 C13 119.58(16)
C17 C18 H18 120.2
C13 C18 H18 120.2
C20 C19 C16 126.35(16)
C20 C19 H19 116.8
C16 C19 H19 116.8
C19 C20 C21 120.36(16)
C19 C20 H20 119.8
C21 C20 H20 119.8
C9 C21 C20 128.91(16)
C9 C21 H21 115.5
C20 C21 H21 115.5

loop_
_geom_bond_atom_site_label_1
_geom_bond_atom_site_label_2
_geom_bond_distance
Cl1 C9 1.7529(19)
N1 C2 1.139(2)
C2 C3 1.447(2)
C3 C8 1.386(3)
C3 C4 1.391(2)
C4 C5 1.385(2)
C4 H4 0.95
C5 C6 1.390(2)
C5 H5 0.95
C6 C7 1.399(2)
C6 C9 1.479(2)
C7 C8 1.381(2)
C7 H7 0.95
C8 H8 0.95
C9 C21 1.347(2)
N11 C12 1.146(2)
C12 C13 1.441(3)
C13 C18 1.393(2)
C13 C14 1.399(2)
C14 C15 1.372(3)
C14 H14 0.95
C15 C16 1.397(2)
C15 H15 0.95
C16 C17 1.408(2)
C16 C19 1.458(3)
C17 C18 1.380(3)
C17 H17 0.95
C18 H18 0.95
C19 C20 1.346(2)
C19 H19 0.95
C20 C21 1.445(2)
C20 H20 0.95
C21 H21 0.95

loop_
_geom_torsion_atom_site_label_1
_geom_torsion_atom_site_label_2
_geom_torsion_atom_site_label_3
_geom_torsion_atom_site_label_4
_geom_torsion
C8 C3 C4 C5 0.4(3)
C2 C3 C4 C5 -179.70(16)
C3 C4 C5 C6 -1.6(3)
C4 C5 C6 C7 1.9(3)
C4 C5 C6 C9 179.91(16)
C5 C6 C7 C8 -1.0(3)
C9 C6 C7 C8 -179.02(16)
C6 C7 C8 C3 -0.2(3)
C4 C3 C8 C7 0.5(3)
C2 C3 C8 C7 -179.41(16)
C5 C6 C9 C21 36.6(3)
C7 C6 C9 C21 -145.42(19)
C5 C6 C9 Cl1 -144.89(15)
C7 C6 C9 Cl1 33.1(2)
C18 C13 C14 C15 1.3(3)
C12 C13 C14 C15 -179.02(17)
C13 C14 C15 C16 -0.3(3)
C14 C15 C16 C17 -1.3(3)
C14 C15 C16 C19 -179.87(16)
C15 C16 C17 C18 1.9(3)
C19 C16 C17 C18 -179.47(16)
C16 C17 C18 C13 -1.0(3)
C14 C13 C18 C17 -0.7(3)
C12 C13 C18 C17 179.63(17)
C15 C16 C19 C20 -17.8(3)
C17 C16 C19 C20 163.67(17)
C16 C19 C20 C21 179.22(16)
C6 C9 C21 C20 5.5(3)
Cl1 C9 C21 C20 -173.03(15)
C19 C20 C21 C9 175.15(18)
